data_1570259
loop_
_publ_author_name
'Zheng, Cheng-Yu'
'Zhao, Jin-Xin'
'Yuan, Chang-Hao'
'Peng, Xia'
'Geng, Meiyu'
'Ai, Jing'
'Fan, Yao-Yue'
'Yue, Jian-Min'

_publ_section_title
;
 Unprecedented sesterterpenoids, orientanoids A-C: discovery, bioinspired
 total synthesis and antitumor immunity.
;
_journal_issue 46
_journal_name_full 'Chemical science'
_journal_page_first 13410
_journal_page_last 13418
_journal_paper_doi 10.1039/d3sc04238c
_journal_volume 14
_journal_year 2023
_chemical_absolute_configuration rmad
_chemical_formula_moiety 'C15 H16 O4'
_chemical_formula_sum 'C15 H16 O4'
_chemical_formula_weight 260.28
_space_group_crystal_system orthorhombic
_space_group_IT_number 19
_space_group_name_Hall 'P 2ac 2ab'
_space_group_name_H-M_alt 'P 21 21 21'
_atom_sites_solution_hydrogens geom
_atom_sites_solution_primary dual
_audit_creation_date 2020-04-23
_audit_creation_method
;
Olex2 1.2
(compiled 2018.05.29 svn.r3508 for OlexSys, GUI svn.r5506)
;
_audit_update_record
;
2020-05-08 deposited with the CCDC.	2023-11-06 downloaded from the CCDC.
;
_cell_angle_alpha 90
_cell_angle_beta 90
_cell_angle_gamma 90
_cell_formula_units_Z 4
_cell_length_a 10.4619(19)
_cell_length_b 10.6895(19)
_cell_length_c 11.617(2)
_cell_measurement_reflns_used 9110
_cell_measurement_temperature 298
_cell_measurement_theta_max 75.224
_cell_measurement_theta_min 3.826
_cell_volume 1299.2(4)
_computing_cell_refinement 'SAINT V8.40A (?, 2016)'
_computing_data_reduction 'SAINT V8.40A (?, 2016)'
_computing_molecular_graphics 'Olex2 (Dolomanov et al., 2009)'
_computing_publication_material 'Olex2 (Dolomanov et al., 2009)'
_computing_structure_refinement 'ShelXL (Sheldrick, 2015)'
_computing_structure_solution 'ShelXT (Sheldrick, 2015)'
_diffrn_ambient_temperature 298
_diffrn_measured_fraction_theta_full 0.994
_diffrn_measured_fraction_theta_max 0.990
_diffrn_measurement_device_type 'D8 VENTURE'
_diffrn_measurement_method '\f and \w scans'
_diffrn_radiation_type CuK\a
_diffrn_radiation_wavelength 1.54178
_diffrn_reflns_av_R_equivalents 0.0647
_diffrn_reflns_av_unetI/netI 0.0327
_diffrn_reflns_Laue_measured_fraction_full 0.994
_diffrn_reflns_Laue_measured_fraction_max 0.990
_diffrn_reflns_limit_h_max 12
_diffrn_reflns_limit_h_min -12
_diffrn_reflns_limit_k_max 12
_diffrn_reflns_limit_k_min -13
_diffrn_reflns_limit_l_max 14
_diffrn_reflns_limit_l_min -14
_diffrn_reflns_number 22909
_diffrn_reflns_point_group_measured_fraction_full 0.995
_diffrn_reflns_point_group_measured_fraction_max 0.989
_diffrn_reflns_theta_full 67.679
_diffrn_reflns_theta_max 74.908
_diffrn_reflns_theta_min 5.624
_diffrn_standards_number 0
_exptl_absorpt_coefficient_mu 0.793
_exptl_absorpt_correction_T_max 0.7448
_exptl_absorpt_correction_T_min 0.6466
_exptl_absorpt_correction_type multi-scan
_exptl_absorpt_process_details
'SADABS-2016/2 (Bruker,2016/2) was used for absorption correction. wR2(int) was 0.1539 before and 0.0942 after correction. The Ratio of minimum to maximum transmission is 0.8682. The \l/2 correction factor is Not present.'
_exptl_crystal_colour colourless
_exptl_crystal_colour_primary colourless
_exptl_crystal_density_diffrn 1.331
_exptl_crystal_description block
_exptl_crystal_F_000 552
_exptl_crystal_size_max 0.16
_exptl_crystal_size_mid 0.08
_exptl_crystal_size_min 0.05
_refine_diff_density_max 0.197
_refine_diff_density_min -0.230
_refine_diff_density_rms 0.058
_refine_ls_abs_structure_details
;
 Flack x determined using 1023 quotients [(I+)-(I-)]/[(I+)+(I-)]
 (Parsons, Flack and Wagner, Acta Cryst. B69 (2013) 249-259).
;
_refine_ls_abs_structure_Flack 0.09(8)
_refine_ls_extinction_method none
_refine_ls_goodness_of_fit_ref 1.053
_refine_ls_hydrogen_treatment constr
_refine_ls_matrix_type full
_refine_ls_number_parameters 174
_refine_ls_number_reflns 2651
_refine_ls_number_restraints 0
_refine_ls_restrained_S_all 1.053
_refine_ls_R_factor_all 0.0455
_refine_ls_R_factor_gt 0.0438
_refine_ls_shift/su_max 0.000
_refine_ls_shift/su_mean 0.000
_refine_ls_structure_factor_coef Fsqd
_refine_ls_weighting_details 'w=1/[\s^2^(Fo^2^)+(0.0737P)^2^+0.1307P] where P=(Fo^2^+2Fc^2^)/3'
_refine_ls_weighting_scheme calc
_refine_ls_wR_factor_gt 0.1129
_refine_ls_wR_factor_ref 0.1151
_reflns_Friedel_coverage 0.728
_reflns_Friedel_fraction_full 0.997
_reflns_Friedel_fraction_max 0.988
_reflns_number_gt 2524
_reflns_number_total 2651
_reflns_threshold_expression 'I > 2\s(I)'
_cod_data_source_file d3sc04238c2.cif
_cod_data_source_block cu_22020155_0m
_cod_depositor_comments 'Adding full bibliography for 1570253--1570262.cif.'
_cod_original_cell_volume 1299.1(4)
_cod_database_code 1570259
_shelx_shelxl_version_number 2018/3
_shelx_space_group_comment
;
The symmetry employed for this shelxl refinement is uniquely defined
by the following loop, which should always be used as a source of
symmetry information in preference to the above space-group names.
They are only intended as comments.
;
_shelx_estimated_absorpt_t_max 0.961
_shelx_estimated_absorpt_t_min 0.884
_olex2_refinement_description
;
1. Fixed Uiso
 At 1.2 times of:
  All C(H) groups, All C(H,H) groups
 At 1.5 times of:
  All C(H,H,H) groups
2.a Ternary CH refined with riding coordinates:
 C9(H9), C5(H5)
2.b Secondary CH2 refined with riding coordinates:
 C14(H14A,H14B), C6(H6A,H6B), C10(H10A,H10B)
2.c X=CH2 refined with riding coordinates:
 C1(H1A,H1B)
2.d Idealised Me refined as rotating group:
 C15(H15A,H15B,H15C), C8(H8A,H8B,H8C)
;
_olex2_submission_special_instructions 'No special instructions were received'

loop_
_space_group_symop_operation_xyz
'x, y, z'
'-x+1/2, -y, z+1/2'
'-x, y+1/2, -z+1/2'
'x+1/2, -y+1/2, -z'

loop_
_atom_site_label
_atom_site_type_symbol
_atom_site_fract_x
_atom_site_fract_y
_atom_site_fract_z
_atom_site_U_iso_or_equiv
_atom_site_adp_type
_atom_site_occupancy
_atom_site_site_symmetry_order
_atom_site_calc_flag
_atom_site_refinement_flags_posn
_atom_site_refinement_flags_adp
_atom_site_refinement_flags_occupancy
_atom_site_disorder_assembly
_atom_site_disorder_group
O3 O 0.27283(15) 0.42452(15) 0.12758(13) 0.0405(4) Uani 1 1 d . . . . .
O2 O 0.54159(16) 0.42655(18) 0.24468(16) 0.0510(4) Uani 1 1 d . . . . .
O4 O 0.0045(2) 0.3412(2) 0.56143(18) 0.0613(6) Uani 1 1 d . . . . .
O1 O 0.6776(2) 0.3656(2) 0.1072(3) 0.0800(7) Uani 1 1 d . . . . .
C14 C 0.2582(2) 0.2240(2) 0.2234(2) 0.0412(5) Uani 1 1 d . . . . .
H14A H 0.212052 0.188122 0.158965 0.049 Uiso 1 1 calc R . . . .
H14B H 0.306310 0.158184 0.261174 0.049 Uiso 1 1 calc R . . . .
C13 C 0.1670(2) 0.2843(2) 0.3066(2) 0.0404(5) Uani 1 1 d . . . . .
C12 C 0.1357(2) 0.2485(2) 0.4138(2) 0.0433(5) Uani 1 1 d . . . . .
C11 C 0.0536(2) 0.3459(2) 0.4661(2) 0.0458(5) Uani 1 1 d . . . . .
C9 C 0.1112(2) 0.4101(2) 0.2732(2) 0.0421(5) Uani 1 1 d . . . . .
H9 H 0.046406 0.396370 0.213573 0.051 Uiso 1 1 calc R . . . .
C4 C 0.3477(2) 0.3281(2) 0.18228(18) 0.0357(4) Uani 1 1 d . . . . .
C5 C 0.4124(2) 0.3960(2) 0.2844(2) 0.0401(5) Uani 1 1 d . . . . .
H5 H 0.414547 0.343049 0.353278 0.048 Uiso 1 1 calc R . . . .
C2 C 0.4578(2) 0.2926(2) 0.1068(2) 0.0432(5) Uani 1 1 d . . . . .
C15 C 0.1719(3) 0.1324(3) 0.4757(3) 0.0562(7) Uani 1 1 d . . . . .
H15A H 0.114641 0.066107 0.454401 0.084 Uiso 1 1 calc GR . . . .
H15B H 0.166766 0.146307 0.557169 0.084 Uiso 1 1 calc GR . . . .
H15C H 0.257775 0.109494 0.455453 0.084 Uiso 1 1 calc GR . . . .
C3 C 0.5719(2) 0.3622(2) 0.1486(3) 0.0513(6) Uani 1 1 d . . . . .
C7 C 0.2172(2) 0.4945(2) 0.2226(2) 0.0419(5) Uani 1 1 d . . . . .
C6 C 0.3320(2) 0.5121(2) 0.3037(2) 0.0473(6) Uani 1 1 d . . . . .
H6A H 0.379512 0.587018 0.284071 0.057 Uiso 1 1 calc R . . . .
H6B H 0.304339 0.517730 0.383196 0.057 Uiso 1 1 calc R . . . .
C10 C 0.0435(3) 0.4542(3) 0.3831(2) 0.0513(6) Uani 1 1 d . . . . .
H10A H 0.085078 0.527945 0.414256 0.062 Uiso 1 1 calc R . . . .
H10B H -0.045310 0.474033 0.367476 0.062 Uiso 1 1 calc R . . . .
C1 C 0.4615(3) 0.2123(3) 0.0211(2) 0.0569(7) Uani 1 1 d . . . . .
H1A H 0.538304 0.196550 -0.016597 0.068 Uiso 1 1 calc R . . . .
H1B H 0.387430 0.171153 -0.001797 0.068 Uiso 1 1 calc R . . . .
C8 C 0.1637(3) 0.6154(3) 0.1744(3) 0.0644(8) Uani 1 1 d . . . . .
H8A H 0.232168 0.664877 0.143480 0.097 Uiso 1 1 calc GR . . . .
H8B H 0.121717 0.661079 0.234610 0.097 Uiso 1 1 calc GR . . . .
H8C H 0.103466 0.596701 0.114478 0.097 Uiso 1 1 calc GR . . . .

loop_
_atom_site_aniso_label
_atom_site_aniso_U_11
_atom_site_aniso_U_22
_atom_site_aniso_U_33
_atom_site_aniso_U_23
_atom_site_aniso_U_13
_atom_site_aniso_U_12
O3 0.0412(8) 0.0442(8) 0.0361(7) 0.0015(6) -0.0025(6) 0.0107(7)
O2 0.0366(8) 0.0527(10) 0.0638(11) 0.0056(8) -0.0072(8) -0.0070(7)
O4 0.0612(12) 0.0594(11) 0.0633(12) 0.0004(9) 0.0241(10) 0.0013(9)
O1 0.0469(12) 0.0731(14) 0.120(2) 0.0058(14) 0.0266(12) -0.0053(10)
C14 0.0396(10) 0.0340(10) 0.0499(12) -0.0068(8) 0.0046(9) -0.0019(8)
C13 0.0346(10) 0.0356(10) 0.0509(12) -0.0067(9) 0.0037(9) -0.0021(8)
C12 0.0379(11) 0.0393(11) 0.0526(13) -0.0024(9) 0.0053(9) -0.0039(9)
C11 0.0395(11) 0.0454(12) 0.0526(13) -0.0049(10) 0.0079(11) -0.0028(9)
C9 0.0371(10) 0.0454(11) 0.0438(11) -0.0043(9) -0.0007(9) 0.0072(9)
C4 0.0351(10) 0.0346(9) 0.0374(10) 0.0014(7) -0.0012(8) 0.0047(8)
C5 0.0364(11) 0.0424(11) 0.0416(11) 0.0039(9) -0.0056(8) -0.0022(8)
C2 0.0398(11) 0.0401(11) 0.0497(12) 0.0083(9) 0.0066(9) 0.0064(9)
C15 0.0563(15) 0.0432(12) 0.0692(16) 0.0068(12) 0.0177(13) 0.0028(11)
C3 0.0377(12) 0.0474(12) 0.0689(16) 0.0109(12) 0.0063(11) 0.0006(9)
C7 0.0456(12) 0.0381(10) 0.0420(11) -0.0011(9) -0.0017(9) 0.0099(9)
C6 0.0493(13) 0.0399(11) 0.0528(13) -0.0092(10) -0.0044(11) -0.0028(9)
C10 0.0506(13) 0.0477(13) 0.0555(14) -0.0018(10) 0.0116(12) 0.0119(11)
C1 0.0564(15) 0.0566(15) 0.0577(15) -0.0066(12) 0.0134(12) 0.0081(12)
C8 0.0735(19) 0.0533(15) 0.0663(17) 0.0139(13) 0.0083(14) 0.0256(13)

loop_
_atom_type_symbol
_atom_type_description
_atom_type_scat_dispersion_real
_atom_type_scat_dispersion_imag
_atom_type_scat_source
C C 0.0181 0.0091 'International Tables Vol C Tables 4.2.6.8 and 6.1.1.4'
H H 0.0000 0.0000 'International Tables Vol C Tables 4.2.6.8 and 6.1.1.4'
O O 0.0492 0.0322 'International Tables Vol C Tables 4.2.6.8 and 6.1.1.4'

loop_
_geom_angle_atom_site_label_1
_geom_angle_atom_site_label_2
_geom_angle_atom_site_label_3
_geom_angle
_geom_angle_site_symmetry_1
_geom_angle_site_symmetry_3
_geom_angle_publ_flag
C4 O3 C7 104.50(15) . . ?
C3 O2 C5 111.33(19) . . ?
H14A C14 H14B 108.7 . . ?
C13 C14 H14A 110.5 . . ?
C13 C14 H14B 110.5 . . ?
C13 C14 C4 106.10(17) . . ?
C4 C14 H14A 110.5 . . ?
C4 C14 H14B 110.5 . . ?
C14 C13 C9 117.4(2) . . ?
C12 C13 C14 128.9(2) . . ?
C12 C13 C9 113.36(19) . . ?
C13 C12 C11 108.7(2) . . ?
C13 C12 C15 128.7(2) . . ?
C11 C12 C15 122.5(2) . . ?
O4 C11 C12 126.0(2) . . ?
O4 C11 C10 125.5(2) . . ?
C12 C11 C10 108.5(2) . . ?
C13 C9 H9 108.4 . . ?
C13 C9 C7 109.80(18) . . ?
C13 C9 C10 103.74(19) . . ?
C7 C9 H9 108.4 . . ?
C10 C9 H9 108.4 . . ?
C10 C9 C7 117.9(2) . . ?
O3 C4 C14 108.95(18) . . ?
O3 C4 C5 103.89(16) . . ?
O3 C4 C2 109.91(17) . . ?
C14 C4 C5 111.66(18) . . ?
C2 C4 C14 118.05(18) . . ?
C2 C4 C5 103.40(18) . . ?
O2 C5 C4 105.46(18) . . ?
O2 C5 H5 111.4 . . ?
O2 C5 C6 112.08(19) . . ?
C4 C5 H5 111.4 . . ?
C6 C5 C4 104.74(17) . . ?
C6 C5 H5 111.4 . . ?
C3 C2 C4 107.4(2) . . ?
C1 C2 C4 129.2(2) . . ?
C1 C2 C3 123.4(2) . . ?
C12 C15 H15A 109.5 . . ?
C12 C15 H15B 109.5 . . ?
C12 C15 H15C 109.5 . . ?
H15A C15 H15B 109.5 . . ?
H15A C15 H15C 109.5 . . ?
H15B C15 H15C 109.5 . . ?
O2 C3 C2 109.7(2) . . ?
O1 C3 O2 122.0(3) . . ?
O1 C3 C2 128.3(3) . . ?
O3 C7 C9 105.98(18) . . ?
O3 C7 C6 102.39(17) . . ?
O3 C7 C8 107.76(19) . . ?
C6 C7 C9 113.53(19) . . ?
C8 C7 C9 112.0(2) . . ?
C8 C7 C6 114.2(2) . . ?
C5 C6 C7 104.09(18) . . ?
C5 C6 H6A 110.9 . . ?
C5 C6 H6B 110.9 . . ?
C7 C6 H6A 110.9 . . ?
C7 C6 H6B 110.9 . . ?
H6A C6 H6B 109.0 . . ?
C11 C10 C9 105.24(19) . . ?
C11 C10 H10A 110.7 . . ?
C11 C10 H10B 110.7 . . ?
C9 C10 H10A 110.7 . . ?
C9 C10 H10B 110.7 . . ?
H10A C10 H10B 108.8 . . ?
C2 C1 H1A 120.0 . . ?
C2 C1 H1B 120.0 . . ?
H1A C1 H1B 120.0 . . ?
C7 C8 H8A 109.5 . . ?
C7 C8 H8B 109.5 . . ?
C7 C8 H8C 109.5 . . ?
H8A C8 H8B 109.5 . . ?
H8A C8 H8C 109.5 . . ?
H8B C8 H8C 109.5 . . ?

loop_
_geom_bond_atom_site_label_1
_geom_bond_atom_site_label_2
_geom_bond_distance
_geom_bond_site_symmetry_2
_geom_bond_publ_flag
O3 C4 1.442(3) . ?
O3 C7 1.455(3) . ?
O2 C5 1.465(3) . ?
O2 C3 1.348(4) . ?
O4 C11 1.222(3) . ?
O1 C3 1.207(3) . ?
C14 H14A 0.9700 . ?
C14 H14B 0.9700 . ?
C14 C13 1.503(3) . ?
C14 C4 1.531(3) . ?
C13 C12 1.344(3) . ?
C13 C9 1.516(3) . ?
C12 C11 1.480(3) . ?
C12 C15 1.483(4) . ?
C11 C10 1.511(4) . ?
C9 H9 0.9800 . ?
C9 C7 1.546(3) . ?
C9 C10 1.535(3) . ?
C4 C5 1.547(3) . ?
C4 C2 1.496(3) . ?
C5 H5 0.9800 . ?
C5 C6 1.515(3) . ?
C2 C3 1.488(4) . ?
C2 C1 1.315(4) . ?
C15 H15A 0.9600 . ?
C15 H15B 0.9600 . ?
C15 H15C 0.9600 . ?
C7 C6 1.538(3) . ?
C7 C8 1.515(3) . ?
C6 H6A 0.9700 . ?
C6 H6B 0.9700 . ?
C10 H10A 0.9700 . ?
C10 H10B 0.9700 . ?
C1 H1A 0.9300 . ?
C1 H1B 0.9300 . ?
C8 H8A 0.9600 . ?
C8 H8B 0.9600 . ?
C8 H8C 0.9600 . ?
